data_2003654
loop_
_publ_author_name
'Halcrow, M. A.'
'Streib, W. E.'
'Folting, K.'
'Christou, G.'

_publ_section_title
;[Mn~6~O~2~{O~2~C-3,5-(NO~2~)~2~-C~6~H~3~}~10~(C~5~H~5~N)~2~{(CH~3~)~2~CO}~2~].2(CH~3~)~2~CO.2(C~2~H~5~)~2~O
 and [Mn~6~O~2~(O~2~CC~6~H~5~)~10~(NCCH~3~)~4~]
;
_journal_issue 7
_journal_name_full 'Acta Crystallographica Section C'
_journal_page_first 1263
_journal_page_last 1267
_journal_paper_doi 10.1107/S0108270194013764
_journal_volume 51
_journal_year 1995
_chemical_compound_source
;Mn(O~2~CCH~3~)~2~.4H~2~O + C~5~H~5~N + 3,5-(NO~2~)~2~-C~6~H~3~CO~2~H
+ ^n^Bu~4~MnO~4~ in C~2~H~5~OH; crystals from acetone/ether
;
_chemical_formula_moiety '[Mn6 O2 (C7 H3 N2 O6 )10 (C5 H5 N)2 (C3 H6 O)2 ],2C3 H6 O, 2C4 H10 O'
_chemical_formula_sum 'C100 H84 Mn6 N22 O68'
_chemical_formula_weight 3011.50
_space_group_IT_number 15
_symmetry_cell_setting monoclinic
_symmetry_space_group_name_Hall '-C 2yc'
_symmetry_space_group_name_H-M 'C 1 2/c 1'
_atom_type_scat_source IntTabIV
_cell_angle_alpha 90.0
_cell_angle_beta 103.16(1)
_cell_angle_gamma 90.0
_cell_formula_units_Z 4
_cell_length_a 23.512(4)
_cell_length_b 23.861(4)
_cell_length_c 22.417(4)
_cell_measurement_reflns_used 58
_cell_measurement_temperature 120
_cell_measurement_theta_max 14.5
_cell_measurement_theta_min 9
_cell_volume 12246(4)
_diffrn_measurement_device 'Picker four-circle'
_diffrn_measurement_method \q-2\q
_diffrn_radiation_type 'Mo K\a'
_diffrn_radiation_wavelength 0.71069
_diffrn_reflns_av_R_equivalents 0.035
_diffrn_reflns_limit_h_max 25
_diffrn_reflns_limit_h_min 0
_diffrn_reflns_limit_k_max 24
_diffrn_reflns_limit_k_min 0
_diffrn_reflns_limit_l_max 23
_diffrn_reflns_limit_l_min 0
_diffrn_reflns_number 10025
_diffrn_reflns_theta_max 22.5
_diffrn_standards_decay_% insignificant
_diffrn_standards_interval_count 300
_diffrn_standards_number 4
_exptl_absorpt_coefficient_mu 0.687
_exptl_absorpt_correction_type none
_exptl_crystal_colour 'dark orange'
_exptl_crystal_density_diffrn 1.633
_exptl_crystal_description 'irregular, approximately equidimensional'
_exptl_crystal_size_max 0.24
_exptl_crystal_size_mid 0.24
_exptl_crystal_size_min 0.24
_refine_diff_density_max 1.0
_refine_diff_density_min -0.5
_refine_ls_extinction_coef 6.2E-10
_refine_ls_extinction_method 'secondary, isotropic'
_refine_ls_goodness_of_fit_obs 1.415
_refine_ls_hydrogen_treatment refU
_refine_ls_number_parameters 889
_refine_ls_number_reflns 6200
_refine_ls_R_factor_obs 0.0685
_refine_ls_shift/esd_max 0.048
_refine_ls_structure_factor_coef F
_refine_ls_weighting_details w=4F~o~^2^/\s^2^(F~o~^2^)
_refine_ls_weighting_scheme calc
_refine_ls_wR_factor_obs 0.0666
_reflns_number_observed 6200
_reflns_number_total 8032
_reflns_observed_criterion F>3\s(F)
_cod_data_source_file fg1000.cif
_cod_data_source_block fg1000a
_cod_depositor_comments
;
The following automatic conversions were performed:

'_refine_ls_weighting_scheme' value 'w=4F~o~^2^/\s^2^(F~o~^2^)' was
changed to 'calc'. New tag '_refine_ls_weighting_details' was
created. The value of the new tag was set to
'w=4F~o~^2^/\s^2^(F~o~^2^)'.

Automatic conversion script
Id: cif_fix_values 3143 2015-03-26 13:38:13Z robertas 
;
_cod_original_cell_volume 12246(3)
_cod_original_sg_symbol_H-M 'C 2/c'
_cod_database_code 2003654

loop_
_symmetry_equiv_pos_as_xyz
x,y,z
x,-y,1/2+z
-x,-y,-z
-x,y,1/2-z
1/2+x,1/2+y,z
1/2+x,1/2-y,1/2+z
1/2-x,1/2-y,-z
1/2-x,1/2+y,1/2-z

loop_
_atom_site_label
_atom_site_fract_x
_atom_site_fract_y
_atom_site_fract_z
_atom_site_U_iso_or_equiv
Mn(1) 1.03390(4) .22125(4) .30982(4) 1.91(3)
Mn(2) 1.09508(5) .14326(4) .22604(5) 2.28(3)
Mn(3) 1.07740(4) .30021(4) .19703(4) 2.06(3)
O(4) 1.0457(2) .2212(2) .2291(2) 2.0(1)
O(5) 1.0496(2) .1302(2) .3065(2) 2.1(2)
C(6) 1.0251(3) .0958(3) .3355(3) 2.5(3)
O(7) 1.0283(2) .0949(2) .1659(2) 3.0(2)
C(8) 1.0645(3) .0548(3) .3760(3) 2.6(3)
C(9) 1.0416(3) .0152(3) .4094(3) 3.1(3)
C(10) 1.0795(4) -.0208(3) .4480(3) 3.3(3)
C(11) 1.1388(4) -.0190(3) .4553(3) 3.3(3)
C(12) 1.1599(3) .0210(3) .4217(3) 2.8(3)
C(13) 1.1250(3) .0576(3) .3827(3) 2.7(3)
N(14) 1.0547(3) -.0622(3) .4844(3) 4.4(3)
O(15) 1.0025(3) -.0597(2) .4822(3) 5.0(3)
O(16) 1.0877(3) -.0965(3) .5138(3) 6.0(3)
N(17) 1.2238(3) .0257(3) .4287(3) 3.7(3)
O(18) 1.2548(2) -.0002(2) .4711(3) 4.5(2)
O(19) 1.2421(2) .0563(2) .3935(3) 4.3(2)
O(20) 1.1164(2) .2343(2) .3480(2) 2.3(2)
C(21) 1.1618(3) .2098(3) .3396(3) 2.0(2)
O(22) 1.1635(2) .1712(2) .3026(2) 2.7(2)
C(23) 1.2179(3) .2292(3) .3796(3) 2.4(3)
C(24) 1.2209(3) .2801(3) .4094(3) 2.8(3)
C(25) 1.2725(3) .2952(3) .4496(3) 3.0(3)
C(26) 1.3197(3) .2614(4) .4623(4) 3.8(3)
C(27) 1.3166(3) .2107(3) .4313(3) 3.3(3)
C(28) 1.2664(3) .1944(3) .3905(3) 3.1(3)
N(29) 1.2753(3) .3494(3) .4816(3) 4.2(3)
O(30) 1.2342(3) .3807(3) .4681(3) 6.3(3)
O(31) 1.3186(3) .3583(3) .5228(3) 5.4(3)
N(32) 1.3672(3) .1737(3) .4425(3) 4.3(3)
O(33) 1.4105(3) .1880(3) .4807(4) 6.6(3)
O(34) 1.3642(3) .1301(3) .4149(3) 6.7(3)
O(35) 1.0210(2) .2106(2) .3928(2) 2.5(1)
C(36) .9865(3) .2355(3) .4202(3) 2.5(2)
O(37) 1.0526(2) .2692(2) .1025(2) 2.4(1)
C(38) .9960(3) .2221(3) .4875(3) 2.6(2)
C(39) .9685(3) .2539(3) .5243(3) 3.1(2)
C(40) .9791(4) .2416(4) .5864(3) 3.9(3)
C(41) 1.0151(4) .1980(4) .6118(4) 5.3(3)
C(42) 1.0416(4) .1679(4) .5736(4) 4.3(3)
C(43) 1.0339(3) .1803(3) .5126(3) 3.3(3)
N(44) .9521(4) .2756(3) .6266(3) 5.2(3)
O(45) .9186(3) .3134(3) .6036(3) 5.4(2)
O(46) .9644(4) .2649(4) .6813(3) 9.9(4)
N(47) 1.0805(4) .1212(4) .5990(4) 6.2(3)
O(48) 1.0709(4) .0963(3) .6452(3) 7.8(3)
O(49) 1.1198(3) .1078(3) .5743(3) 6.4(3)
O(50) 1.1458(2) .1762(2) .1668(2) 2.8(2)
C(51) 1.1710(3) .2234(3) .1722(3) 2.8(2)
O(52) 1.1601(2) .2646(2) .2024(2) 2.6(2)
C(53) 1.2178(3) .2327(3) .1371(3) 2.8(2)
C(54) 1.2514(3) .2811(3) .1458(4) 3.4(3)
C(55) 1.2945(3) .2882(3) .1139(4) 3.5(3)
C(56) 1.3057(3) .2502(3) .0722(4) 3.6(3)
C(57) 1.2706(3) .2027(3) .0636(3) 3.4(3)
C(58) 1.2269(3) .1924(3) .0950(3) 3.2(3)
N(59) 1.3299(3) .3407(3) .1237(4) 5.1(3)
O(60) 1.3138(3) .3781(3) .1527(3) 5.9(3)
O(61) 1.3722(3) .3432(3) .0995(3) 5.9(3)
N(62) 1.2772(3) .1642(3) .0147(3) 3.5(2)
O(63) 1.3174(2) .1736(2) -.0107(3) 4.3(2)
O(64) 1.2422(3) .1271(2) .0002(3) 4.3(2)
O(65) .9797(2) .3129(2) .1799(2) 2.1(1)
C(66) .9387(3) .3469(3) .1800(3) 2.0(2)
O(67) 1.0935(2) .3462(2) .2827(2) 2.6(1)
C(68) .9278(3) .3924(3) .1318(3) 2.3(2)
C(69) .9584(3) .3908(3) .0856(3) 2.4(2)
C(70) .9476(3) .4336(3) .0424(3) 2.9(2)
C(71) .9106(3) .4770(3) .0438(3) 3.2(2)
C(72) .8815(3) .4772(3) .0907(4) 3.2(2)
C(73) .8889(3) .4352(3) .1343(3) 2.9(2)
N(74) .9797(3) .4314(3) -.0075(3) 3.3(2)
O(75) 1.0193(2) .3971(2) -.0032(2) 4.3(2)
O(76) .9649(2) .4648(2) -.0503(2) 4.1(2)
N(77) .8432(3) .5244(3) .0955(3) 4.7(3)
O(78) .8466(3) .5665(2) .0665(3) 5.2(2)
O(79) .8087(3) .5186(3) .1295(3) 7.2(3)
N(80) 1.1007(2) .3817(2) .1598(2) 2.3(2)
C(81) 1.0907(3) .4316(3) .1830(3) 3.2(2)
C(82) 1.1126(4) .4808(3) .1669(4) 3.7(2)
C(83) 1.1462(4) .4801(3) .1239(4) 3.9(3)
C(84) 1.1566(3) .4294(3) .0994(4) 3.4(2)
C(85) 1.1321(3) .3822(3) .1182(3) 3.1(2)
O(86) 1.1417(2) .0631(2) .2411(2) 3.8(2)
C(87) 1.1643(4) .0302(4) .2103(4) 4.8(3)
C(88) 1.1566(5) .0363(4) .1426(5) 5.7(3)
C(89) 1.2008(5) -.0196(4) .2390(5) 6.5(4)
O(90) 1.0000 .5021(5) .2500 6.0(5)
C(91) 1.0000 .5513(6) .2500 3.2(5)
C(92) .9859(7) .5806(7) .1927(7) 6.8(5)
C(93) .7052(6) .1108(6) .2502(6) 5.0(4)
C(94) .6615(6) .1543(6) .2506(6) 5.2(5)
O(95) .6775(3) .2025(4) .2254(4) 4.8(3)
C(96) .6422(6) .2475(7) .2262(6) 6.1(5)
C(97) .6653(7) .2993(7) .2027(5) 6.4(5)
C(98) 1.0000 .0436(15) -.2500 6.9(7)
C(99) 1.0522(10) .0653(10) -.2215(11) 6.8(5)
C(100) 1.0260(11) .1005(13) -.2337(13) 8.3(7)
C(101) 1.0397(11) .1431(12) -.2341(12) 8.1(6)
H(1) .999 .013 .406 4.1
H(2) 1.165 -.044 .483 4.2
H(3) 1.143 .085 .360 3.8
H(4) 1.187 .305 .403 3.8
H(5) 1.355 .272 .492 4.7
H(6) 1.265 .159 .370 4.1
H(7) .942 .285 .507 4.1
H(8) 1.022 .188 .655 5.8
H(9) 1.055 .159 .487 4.0
H(10) 1.245 .310 .174 4.3
H(11) 1.336 .256 .050 4.4
H(12) 1.203 .159 .087 4.1
H(13) .986 .362 .084 3.5
H(14) .904 .506 .013 4.2
H(15) .867 .436 .166 3.8
H(16) 1.067 .432 .213 4.1
H(17) 1.105 .516 .185 4.7
H(18) 1.163 .514 .112 4.8
H(19) 1.180 .427 .069 4.3
H(20) 1.138 .347 .100 3.8
H(21) 1.133 .069 .128 6.3
H(22) 1.193 .041 .131 6.3
H(23) 1.137 .004 .121 6.3
H(24) 1.183 -.054 .222 7.0
H(25) 1.239 -.018 .232 7.0
H(26) 1.204 -.021 .282 7.0
H(27) 1.018 .604 .187 7.1
H(28) .977 .555 .158 7.1
H(29) .952 .604 .189 7.1
H(30) .693 .077 .267 5.8
H(31) .707 .104 .209 5.8
H(32) .741 .123 .274 5.8
H(33) .624 .142 .227 6.5
H(34) .658 .161 .292 6.5
H(35) .603 .241 .201 6.9
H(36) .637 .256 .267 6.9
H(37) .704 .307 .228 6.5
H(38) .670 .293 .162 6.5
H(39) .642 .331 .203 6.5

loop_
_geom_angle_atom_site_label_1
_geom_angle_atom_site_label_2
_geom_angle_atom_site_label_3
_geom_angle_site_symmetry_1
_geom_angle_site_symmetry_3
_geom_angle
_geom_angle_publ_flag
O(4) Mn(1) O(4) . 4_755 84.43(19) yes
O(4) Mn(1) O(5) 4_755 . 98.10(17) yes
O(4) Mn(1) O(5) . . 84.62(17) yes
O(4) Mn(1) O(20) 4_755 . 170.75(19) yes
O(4) Mn(1) O(20) . . 94.12(19) yes
O(4) Mn(1) O(35) 4_755 . 95.04(19) yes
O(4) Mn(1) O(35) . . 172.54(19) yes
O(4) Mn(1) O(65) 4_755 4_755 84.11(17) yes
O(4) Mn(1) O(65) . 4_755 98.90(17) yes
O(5) Mn(1) O(20) . . 90.84(17) yes
O(5) Mn(1) O(35) . . 88.10(17) yes
O(5) Mn(1) O(65) . 4_755 176.04(16) yes
O(20) Mn(1) O(35) . . 87.58(19) yes
O(20) Mn(1) O(65) . 4_755 87.11(17) yes
O(35) Mn(1) O(65) . 4_755 88.43(17) yes
O(4) Mn(2) O(5) . . 75.51(15) yes
O(4) Mn(2) O(7) . . 99.08(17) yes
O(4) Mn(2) O(22) . . 90.97(17) yes
O(4) Mn(2) O(50) . . 94.68(17) yes
O(4) Mn(2) O(86) . . 168.78(18) yes
O(5) Mn(2) O(7) . . 90.91(17) yes
O(5) Mn(2) O(22) . . 79.41(17) yes
O(5) Mn(2) O(50) . . 163.54(17) yes
O(5) Mn(2) O(86) . . 93.74(18) yes
O(7) Mn(2) O(22) . . 163.91(19) yes
O(7) Mn(2) O(50) . . 103.84(18) yes
O(7) Mn(2) O(86) . . 84.06(19) yes
O(22) Mn(2) O(50) . . 87.71(18) yes
O(22) Mn(2) O(86) . . 83.79(19) yes
O(50) Mn(2) O(86) . . 95.0(2) yes
O(4) Mn(3) O(37) . . 89.50(16) yes
O(4) Mn(3) O(52) . . 90.78(17) yes
O(4) Mn(3) O(65) . . 76.37(16) yes
O(4) Mn(3) O(67) . . 98.48(16) yes
O(4) Mn(3) N(80) . . 174.53(19) yes
O(37) Mn(3) O(52) . . 87.60(17) yes
O(37) Mn(3) O(65) . . 81.06(16) yes
O(37) Mn(3) O(67) . . 168.53(18) yes
O(37) Mn(3) N(80) . . 88.10(18) yes
O(52) Mn(3) O(65) . . 162.84(17) yes
O(52) Mn(3) O(67) . . 100.46(18) yes
O(52) Mn(3) N(80) . . 94.03(19) yes
O(65) Mn(3) O(67) . . 92.76(17) yes
O(65) Mn(3) N(80) . . 98.40(18) yes
O(67) Mn(3) N(80) . . 83.23(18) yes
Mn(1) O(4) Mn(1) . 4_755 95.57(19) yes
Mn(1) O(4) Mn(2) 4_755 . 117.6(2) yes
Mn(1) O(4) Mn(2) . . 102.88(19) yes
Mn(1) O(4) Mn(3) 4_755 . 102.94(19) yes
Mn(1) O(4) Mn(3) . . 116.4(2) yes
Mn(2) O(4) Mn(3) . . 119.43(19) yes
Mn(1) O(5) Mn(2) . . 90.19(16) yes
Mn(1) O(5) C(6) . . 121.5(4) yes
Mn(2) O(5) C(6) . . 146.3(4) yes
Mn(2) O(7) C(6) . 4_755 126.2(4) yes
Mn(1) O(20) C(21) . . 130.2(4) yes
Mn(2) O(22) C(21) . . 128.5(4) yes
Mn(1) O(35) C(36) . . 130.4(4) yes
Mn(3) O(37) C(36) . 4_755 128.6(4) yes
Mn(2) O(50) C(51) . . 126.0(4) yes
Mn(3) O(52) C(51) . . 126.0(5) yes
Mn(1) O(65) Mn(3) 4_755 . 90.82(16) yes
Mn(1) O(65) C(66) 4_755 . 120.2(4) yes
Mn(3) O(65) C(66) . . 146.5(4) yes
Mn(3) O(67) C(66) . 4_755 126.1(4) yes
Mn(2) O(86) C(87) . . 136.7(6) yes
Mn(3) N(80) C(81) . . 123.2(4) yes
Mn(3) N(80) C(85) . . 119.9(5) yes
C(94) O(95) C(96) . . 115.4(11) no
O(15) N(14) O(16) . . 124.7(7) no
O(15) N(14) C(10) . . 117.6(7) no
O(16) N(14) C(10) . . 117.8(7) no
O(18) N(17) O(19) . . 124.6(7) no
O(18) N(17) C(12) . . 117.0(7) no
O(19) N(17) C(12) . . 118.3(6) no
O(30) N(29) O(31) . . 124.3(7) no
O(30) N(29) C(25) . . 118.5(7) no
O(31) N(29) C(25) . . 117.1(7) no
O(33) N(32) O(34) . . 123.0(7) no
O(33) N(32) C(27) . . 117.9(7) no
O(34) N(32) C(27) . . 119.1(7) no
O(45) N(44) O(46) . . 123.7(8) no
O(45) N(44) C(40) . . 118.4(7) no
O(46) N(44) C(40) . . 117.9(8) no
O(48) N(47) O(49) . . 123.0(8) no
O(48) N(47) C(42) . . 117.6(8) no
O(49) N(47) C(42) . . 119.3(7) no
O(60) N(59) O(61) . . 125.2(8) no
O(60) N(59) C(55) . . 117.8(7) no
O(61) N(59) C(55) . . 116.9(7) no
O(63) N(62) O(64) . . 124.0(7) no
O(63) N(62) C(57) . . 117.1(7) no
O(64) N(62) C(57) . . 118.8(6) no
O(75) N(74) O(76) . . 124.4(6) no
O(75) N(74) C(70) . . 118.1(6) no
O(76) N(74) C(70) . . 117.5(6) no
O(78) N(77) O(79) . . 123.7(7) no
O(78) N(77) C(72) . . 119.0(7) no
O(79) N(77) C(72) . . 117.4(7) no
C(81) N(80) C(85) . . 116.3(6) no
O(5) C(6) O(7) . 4_755 124.9(6) no
O(5) C(6) C(8) . . 116.3(6) no
O(7) C(6) C(8) 4_755 . 118.8(6) no
C(6) C(8) C(9) . . 120.5(7) no
C(6) C(8) C(13) . . 120.5(6) no
C(9) C(8) C(13) . . 119.0(7) no
C(8) C(9) C(10) . . 118.9(7) no
N(14) C(10) C(9) . . 118.5(7) no
N(14) C(10) C(11) . . 118.3(7) no
C(9) C(10) C(11) . . 123.1(7) no
C(10) C(11) C(12) . . 116.2(7) no
N(17) C(12) C(11) . . 118.6(6) no
N(17) C(12) C(13) . . 117.8(6) no
C(11) C(12) C(13) . . 123.6(7) no
C(8) C(13) C(12) . . 119.1(7) no
O(20) C(21) O(22) . . 126.4(6) no
O(20) C(21) C(23) . . 115.4(6) no
O(22) C(21) C(23) . . 118.2(6) no
C(21) C(23) C(24) . . 120.3(6) no
C(21) C(23) C(28) . . 120.0(6) no
C(24) C(23) C(28) . . 119.5(7) no
C(23) C(24) C(25) . . 119.0(7) no
N(29) C(25) C(24) . . 118.8(7) no
N(29) C(25) C(26) . . 118.6(7) no
C(24) C(25) C(26) . . 122.6(7) no
C(25) C(26) C(27) . . 118.0(7) no
N(32) C(27) C(26) . . 119.7(7) no
N(32) C(27) C(28) . . 119.1(7) no
C(26) C(27) C(28) . . 121.2(7) no
C(23) C(28) C(27) . . 119.7(7) no
O(35) C(36) O(37) . 4_755 126.9(6) no
O(35) C(36) C(38) . . 114.7(6) no
O(37) C(36) C(38) 4_755 . 118.4(6) no
C(36) C(38) C(39) . . 119.8(6) no
C(36) C(38) C(43) . . 120.0(6) no
C(39) C(38) C(43) . . 120.2(6) no
C(38) C(39) C(40) . . 118.7(7) no
N(44) C(40) C(39) . . 119.8(7) no
N(44) C(40) C(41) . . 118.5(7) no
C(39) C(40) C(41) . . 121.7(7) no
C(40) C(41) C(42) . . 117.5(7) no
N(47) C(42) C(41) . . 119.2(7) no
N(47) C(42) C(43) . . 118.5(7) no
C(41) C(42) C(43) . . 122.3(8) no
C(38) C(43) C(42) . . 119.5(7) no
O(50) C(51) O(52) . . 126.8(6) no
O(50) C(51) C(53) . . 117.6(6) no
O(52) C(51) C(53) . . 115.5(6) no
C(51) C(53) C(54) . . 120.6(6) no
C(51) C(53) C(58) . . 119.6(7) no
C(54) C(53) C(58) . . 119.8(7) no
C(53) C(54) C(55) . . 119.5(7) no
N(59) C(55) C(54) . . 118.6(7) no
N(59) C(55) C(56) . . 118.0(7) no
C(54) C(55) C(56) . . 123.5(7) no
C(55) C(56) C(57) . . 115.7(7) no
N(62) C(57) C(56) . . 117.0(6) no
N(62) C(57) C(58) . . 118.9(7) no
C(56) C(57) C(58) . . 123.9(7) no
C(53) C(58) C(57) . . 117.7(7) no
O(65) C(66) O(67) . 4_755 125.0(6) no
O(65) C(66) C(68) . . 117.7(6) no
O(67) C(66) C(68) 4_755 . 117.3(6) no
C(66) C(68) C(69) . . 118.8(6) no
C(66) C(68) C(73) . . 120.5(6) no
C(69) C(68) C(73) . . 120.7(6) no
C(68) C(69) C(70) . . 117.2(6) no
N(74) C(70) C(69) . . 117.2(7) no
N(74) C(70) C(71) . . 118.8(7) no
C(69) C(70) C(71) . . 124.0(7) no
C(70) C(71) C(72) . . 116.9(7) no
N(77) C(72) C(71) . . 118.7(7) no
N(77) C(72) C(73) . . 119.1(7) no
C(71) C(72) C(73) . . 122.2(7) no
C(68) C(73) C(72) . . 119.0(6) no
N(80) C(81) C(82) . . 123.4(7) no
C(81) C(82) C(83) . . 119.2(7) no
C(82) C(83) C(84) . . 118.1(7) no
C(83) C(84) C(85) . . 118.4(7) no
N(80) C(85) C(84) . . 124.6(7) no
O(86) C(87) C(88) . . 122.3(8) no
O(86) C(87) C(89) . . 122.0(8) no
C(88) C(87) C(89) . . 115.6(8) no
O(90) C(91) C(92) . . 119.1(8) no
C(92) C(91) C(92) . 4_755 121.8(16) no
O(95) C(94) C(93) . . 109.5(10) no
O(95) C(96) C(97) . . 112.0(12) no
C(99) C(98) C(99) . 4_754 135(4) no
C(99) C(98) C(100) . . 42.4(14) no
C(99) C(98) C(100) . 4_754 93.(3) no
C(100) C(98) C(100) . 4_754 50.(2) no
C(98) C(99) C(100) . . 76.(3) no
C(98) C(99) C(101) . . 102.(2) no
C(100) C(99) C(101) . . 26.5(19) no
C(98) C(100) C(99) . . 61.(2) no
C(98) C(100) C(100) . 4_754 64.8(11) no
C(98) C(100) C(101) . 4_754 98.3(15) no
C(98) C(100) C(101) . . 165(3) no
C(99) C(100) C(100) . 4_754 126.(2) no
C(99) C(100) C(101) . 4_754 159.(3) no
C(99) C(100) C(101) . . 128(3) no
C(100) C(100) C(101) 4_754 4_754 33.9(11) no
C(100) C(100) C(101) 4_754 . 104.(2) no
C(101) C(100) C(101) . 4_754 73.(3) no
C(99) C(101) C(100) . 4_754 66.8(12) no
C(99) C(101) C(100) . . 25.8(18) no
C(99) C(101) C(101) . . 99.6(11) no
C(100) C(101) C(100) . . 42.(2) no
C(100) C(101) C(101) 4_754 4_754 33.6(10) no
C(100) C(101) C(101) . 4_754 74.(2) no

loop_
_geom_bond_atom_site_label_1
_geom_bond_atom_site_label_2
_geom_bond_site_symmetry_2
_geom_bond_distance
_geom_bond_publ_flag
Mn(1) Mn(1) 4_755 2.790(2) yes
Mn(1) Mn(2) . 3.2080(10) yes
Mn(1) Mn(3) 4_755 3.200(2) yes
Mn(1) Mn(2) 4_755 3.492(2) yes
Mn(1) Mn(3) . 3.4880(10) yes
Mn(2) Mn(3) . 3.8080(10) yes
Mn(1) O(4) 4_755 1.875(4) yes
Mn(1) O(4) . 1.892(4) yes
Mn(1) O(5) . 2.209(4) yes
Mn(1) O(20) . 1.958(4) yes
Mn(1) O(35) . 1.968(4) yes
Mn(1) O(65) 4_755 2.231(4) yes
Mn(2) O(4) . 2.203(4) yes
Mn(2) O(5) . 2.319(4) yes
Mn(2) O(7) . 2.156(5) yes
Mn(2) O(22) . 2.173(5) yes
Mn(2) O(50) . 2.127(5) yes
Mn(2) O(86) . 2.192(5) yes
Mn(3) O(4) . 2.206(4) yes
Mn(3) O(37) . 2.196(4) yes
Mn(3) O(52) . 2.099(4) yes
Mn(3) O(65) . 2.262(4) yes
Mn(3) O(67) . 2.169(4) yes
Mn(3) N(80) . 2.232(5) yes
O(5) C(6) . 1.263(8) no
O(7) C(6) 4_755 1.250(8) no
O(15) N(14) . 1.218(9) no
O(16) N(14) . 1.214(8) no
O(18) N(17) . 1.227(7) no
O(19) N(17) . 1.221(8) no
O(20) C(21) . 1.269(7) no
O(22) C(21) . 1.245(7) no
O(30) N(29) . 1.205(8) no
O(31) N(29) . 1.227(8) no
O(33) N(32) . 1.220(8) no
O(34) N(32) . 1.202(9) no
O(35) C(36) . 1.272(8) no
O(37) C(36) 4_755 1.238(8) no
O(45) N(44) . 1.232(9) no
O(46) N(44) . 1.221(9) no
O(48) N(47) . 1.259(9) no
O(49) N(47) . 1.222(9) no
O(50) C(51) . 1.265(8) no
O(52) C(51) . 1.254(8) no
O(60) N(59) . 1.214(8) no
O(61) N(59) . 1.239(8) no
O(63) N(62) . 1.230(7) no
O(64) N(62) . 1.202(8) no
O(65) C(66) . 1.260(7) no
O(67) C(66) 4_755 1.249(7) no
O(75) N(74) . 1.228(8) no
O(76) N(74) . 1.235(7) no
O(78) N(77) . 1.210(8) no
O(79) N(77) . 1.242(9) no
O(86) C(87) . 1.244(10) no
O(90) C(91) . 1.174(17) no
O(95) C(94) . 1.373(15) no
O(95) C(96) . 1.360(16) no
N(14) C(10) . 1.482(10) no
N(17) C(12) . 1.480(9) no
N(29) C(25) . 1.472(10) no
N(32) C(27) . 1.456(10) no
N(44) C(40) . 1.459(10) no
N(47) C(42) . 1.472(11) no
N(59) C(55) . 1.491(10) no
N(62) C(57) . 1.467(9) no
N(74) C(70) . 1.484(9) no
N(77) C(72) . 1.460(10) no
N(80) C(81) . 1.342(9) no
N(80) C(85) . 1.314(9) no
C(6) C(8) . 1.503(10) no
C(8) C(9) . 1.389(10) no
C(8) C(13) . 1.396(10) no
C(9) C(10) . 1.389(10) no
C(10) C(11) . 1.367(11) no
C(11) C(12) . 1.377(10) no
C(12) C(13) . 1.367(10) no
C(21) C(23) . 1.489(9) no
C(23) C(24) . 1.380(10) no
C(23) C(28) . 1.386(10) no
C(24) C(25) . 1.385(10) no
C(25) C(26) . 1.348(11) no
C(26) C(27) . 1.389(11) no
C(27) C(28) . 1.375(10) no
C(36) C(38) . 1.508(9) no
C(38) C(39) . 1.385(10) no
C(38) C(43) . 1.370(10) no
C(39) C(40) . 1.390(10) no
C(40) C(41) . 1.378(12) no
C(41) C(42) . 1.371(12) no
C(42) C(43) . 1.371(10) no
C(51) C(53) . 1.506(10) no
C(53) C(54) . 1.388(10) no
C(53) C(58) . 1.397(10) no
C(54) C(55) . 1.378(10) no
C(55) C(56) . 1.369(10) no
C(56) C(57) . 1.390(11) no
C(57) C(58) . 1.393(10) no
C(66) C(68) . 1.512(9) no
C(68) C(69) . 1.389(9) no
C(68) C(73) . 1.381(10) no
C(69) C(70) . 1.389(10) no
C(70) C(71) . 1.358(10) no
C(71) C(72) . 1.380(10) no
C(72) C(73) . 1.383(10) no
C(81) C(82) . 1.365(10) no
C(82) C(83) . 1.378(11) no
C(83) C(84) . 1.374(11) no
C(84) C(85) . 1.373(10) no
C(87) C(88) . 1.493(13) no
C(87) C(89) . 1.519(13) no
C(91) C(92) . 1.433(17) no
C(93) C(94) . 1.462(19) no
C(96) C(97) . 1.49(2) no
C(98) C(99) . 1.35(3) no
C(98) C(100) . 1.50(4) no
C(99) C(100) . 1.04(3) no
C(99) C(101) . 1.89(3) no
C(100) C(100) 4_754 1.27(5) no
C(100) C(101) . 1.07(3) no
C(100) C(101) 4_754 1.85(3) no
C(101) C(101) 4_754 1.84(5) no
C(9) H(1) . .987(8) no
C(11) H(2) . .976(7) no
C(13) H(3) . .971(7) no
C(24) H(4) . .973(7) no
C(26) H(5) . .964(7) no
C(28) H(6) . .964(7) no
C(39) H(7) . .980(8) no
C(41) H(8) . .979(8) no
C(43) H(9) . .968(7) no
C(54) H(10) . .967(8) no
C(56) H(11) . .969(7) no
C(58) H(12) . .975(8) no
C(69) H(13) . .968(7) no
C(71) H(14) . .971(7) no
C(73) H(15) . .962(7) no
C(81) H(16) . .966(7) no
C(82) H(17) . .979(8) no
C(83) H(18) . .967(8) no
C(84) H(19) . .969(7) no
C(85) H(20) . .963(7) no
C(88) H(21) . .965(10) no
C(88) H(22) . .958(10) no
C(88) H(23) . .964(10) no
C(89) H(24) . .969(11) no
C(89) H(25) . .956(12) no
C(89) H(26) . .952(11) no
C(92) H(27) . .967(18) no
C(92) H(28) . .976(15) no
C(92) H(29) . .962(15) no
C(93) H(30) . .961(13) no
C(93) H(31) . .949(13) no
C(93) H(32) . .929(13) no
C(94) H(33) . .973(13) no
C(94) H(34) . .960(13) no
C(96) H(35) . .976(14) no
C(96) H(36) . .968(13) no
C(97) H(37) . .968(16) no
C(97) H(38) . .965(12) no
C(97) H(39) . .936(14) no
